data_1519240
loop_
_publ_author_name
'Coles, Simon J.'
'Hursthouse, Michael B.'
'Mayer, Thomas A.'
'Threlfall, Terry L.'

_publ_section_title
;
 4-Amino-benzenesulfonamide 1-Morpholin-4-yl-ethanone solvate
;
_journal_name_full 'Crystal Structure Report Archive'
_journal_page_first 192
_journal_year 2000
_chemical_formula_sum 'C12 H19 N3 O4 S'
_chemical_formula_weight 301.36
_space_group_IT_number 14
_symmetry_cell_setting monoclinic
_symmetry_space_group_name_Hall '-P 2ybc'
_symmetry_space_group_name_H-M 'P 1 21/c 1'
_atom_sites_solution_hydrogens geom
_atom_sites_solution_primary direct
_atom_sites_solution_secondary difmap
_cell_angle_alpha 90.00
_cell_angle_beta 99.09(3)
_cell_angle_gamma 90.00
_cell_formula_units_Z 4
_cell_length_a 10.218(2)
_cell_length_b 8.8345(18)
_cell_length_c 16.655(3)
_cell_measurement_temperature 293(2)
_cell_measurement_theta_max 27.45
_cell_measurement_theta_min 2.94
_cell_volume 1484.6(5)
_computing_cell_refinement 'DENZO & COLLECT'
_computing_data_collection 'DENZO (Otwinowski & Minor, 1997) & COLLECT (Hooft, 1998)'
_computing_data_reduction 'DENZO & COLLECT'
_computing_structure_refinement 'SHELXL-97 (Sheldrick, 1997)'
_computing_structure_solution 'SHELXS-97 (Sheldrick, 1997)'
_diffrn_ambient_temperature 293(2)
_diffrn_detector_area_resol_mean 9.091
_diffrn_measured_fraction_theta_full 0.993
_diffrn_measured_fraction_theta_max 0.993
_diffrn_measurement_device_type 'Nonius KappaCCD'
_diffrn_measurement_method '\f and \w scans'
_diffrn_radiation_monochromator graphite
_diffrn_radiation_source 'Nonius FR591 rotating anode'
_diffrn_radiation_type MoK\a
_diffrn_radiation_wavelength 0.71073
_diffrn_reflns_av_R_equivalents 0.0418
_diffrn_reflns_av_sigmaI/netI 0.0375
_diffrn_reflns_limit_h_max 13
_diffrn_reflns_limit_h_min -13
_diffrn_reflns_limit_k_max 11
_diffrn_reflns_limit_k_min -10
_diffrn_reflns_limit_l_max 21
_diffrn_reflns_limit_l_min -18
_diffrn_reflns_number 12673
_diffrn_reflns_theta_full 27.45
_diffrn_reflns_theta_max 27.45
_diffrn_reflns_theta_min 2.94
_exptl_absorpt_coefficient_mu 0.235
_exptl_absorpt_correction_T_max 0.954
_exptl_absorpt_correction_T_min 0.932
_exptl_absorpt_correction_type multi-scan
_exptl_crystal_colour colourless
_exptl_crystal_density_diffrn 1.348
_exptl_crystal_density_method 'not measured'
_exptl_crystal_description block
_exptl_crystal_F_000 640
_exptl_crystal_size_max 0.3
_exptl_crystal_size_mid 0.275
_exptl_crystal_size_min 0.2
_refine_diff_density_max 0.278
_refine_diff_density_min -0.355
_refine_diff_density_rms 0.049
_refine_ls_extinction_coef 0.015(3)
_refine_ls_extinction_expression Fc^*^=kFc[1+0.001xFc^2^\l^3^/sin(2\q)]^-1/4^
_refine_ls_extinction_method SHELXL
_refine_ls_goodness_of_fit_ref 1.047
_refine_ls_hydrogen_treatment mixed
_refine_ls_matrix_type full
_refine_ls_number_parameters 258
_refine_ls_number_reflns 3385
_refine_ls_number_restraints 0
_refine_ls_restrained_S_all 1.047
_refine_ls_R_factor_all 0.0540
_refine_ls_R_factor_gt 0.0417
_refine_ls_shift/su_max 0.001
_refine_ls_shift/su_mean 0.000
_refine_ls_structure_factor_coef Fsqd
_refine_ls_weighting_details 'calc w=1/[\s^2^(Fo^2^)+(0.0598P)^2^+0.4662P] where P=(Fo^2^+2Fc^2^)/3'
_refine_ls_weighting_scheme calc
_refine_ls_wR_factor_gt 0.1075
_refine_ls_wR_factor_ref 0.1155
_reflns_number_gt 2760
_reflns_number_total 3385
_reflns_threshold_expression >2sigma(I)
_cod_data_source_file eCrystal-192.cif
_cod_data_source_block 00tam042
_cod_depositor_comments
;
Citation :
Coles, Simon J. and Hursthouse, Michael B. and Mayer, Thomas A. and 
Threlfall, Terry L (2000) 
University of Southampton, Crystal Structure Report Archive. 
(doi:10.5258/ecrystals/192)

More at:
http://ecrystals.chem.soton.ac.uk/192/
;
_cod_original_sg_symbol_H-M P21/c
_cod_database_code 1519240

loop_
_symmetry_equiv_pos_as_xyz
'x, y, z'
'-x, y+1/2, -z+1/2'
'-x, -y, -z'
'x, -y-1/2, z-1/2'

loop_
_atom_site_label
_atom_site_type_symbol
_atom_site_fract_x
_atom_site_fract_y
_atom_site_fract_z
_atom_site_U_iso_or_equiv
_atom_site_adp_type
_atom_site_occupancy
_atom_site_symmetry_multiplicity
_atom_site_calc_flag
_atom_site_refinement_flags
_atom_site_disorder_assembly
_atom_site_disorder_group
N21 N 0.53499(14) 0.55624(18) 0.13783(9) 0.0405(4) Uani 1 1 d . . .
C25 C 0.58160(16) 0.6873(2) 0.11373(10) 0.0365(4) Uani 1 1 d . . .
C26 C 0.4921(2) 0.8223(3) 0.10492(17) 0.0531(5) Uani 1 1 d . . .
H15 H 0.1427(17) 0.939(2) 0.1895(11) 0.031(4) Uiso 1 1 d . . .
H16 H 0.1996(19) 1.083(2) 0.0837(11) 0.040(5) Uiso 1 1 d . . .
H13 H 0.051(2) 0.584(2) 0.0390(12) 0.045(5) Uiso 1 1 d . . .
H17 H -0.151(2) 0.706(2) 0.1966(13) 0.045(6) Uiso 1 1 d . . .
H12 H 0.111(2) 0.729(3) -0.0686(13) 0.049(6) Uiso 1 1 d . . .
H22A H 0.701(2) 0.438(3) 0.1259(14) 0.061(6) Uiso 1 1 d . . .
H23B H 0.351(2) 0.618(3) 0.1439(14) 0.056(6) Uiso 1 1 d . . .
H18 H -0.067(2) 0.794(3) 0.2557(13) 0.049(6) Uiso 1 1 d . . .
H11 H 0.185(2) 0.961(2) -0.1138(14) 0.047(6) Uiso 1 1 d . . .
H21A H 0.605(2) 0.194(3) 0.1444(13) 0.054(6) Uiso 1 1 d . . .
H21B H 0.520(3) 0.293(3) 0.0631(18) 0.080(8) Uiso 1 1 d . . .
H26A H 0.415(3) 0.807(3) 0.0705(17) 0.076(8) Uiso 1 1 d . . .
H22B H 0.650(3) 0.417(3) 0.2152(19) 0.091(9) Uiso 1 1 d . . .
H24A H 0.324(4) 0.400(4) 0.072(2) 0.122(13) Uiso 1 1 d . . .
H24B H 0.272(3) 0.373(3) 0.1597(16) 0.073(8) Uiso 1 1 d . . .
H26C H 0.468(3) 0.853(3) 0.1542(19) 0.084(9) Uiso 1 1 d . . .
H26B H 0.532(2) 0.903(3) 0.0832(14) 0.054(6) Uiso 1 1 d . . .
H23A H 0.429(3) 0.542(3) 0.2287(17) 0.074(8) Uiso 1 1 d . . .
H10 H 0.224(2) 1.100(3) -0.0616(13) 0.054(6) Uiso 1 1 d . . .
S11 S 0.04922(4) 0.64154(4) 0.20461(2) 0.02931(15) Uani 1 1 d . . .
O12 O 0.15343(12) 0.65829(14) 0.27275(7) 0.0389(3) Uani 1 1 d . . .
O11 O 0.01755(13) 0.49118(13) 0.17447(8) 0.0414(3) Uani 1 1 d . . .
C14 C 0.09066(15) 0.74897(17) 0.12432(9) 0.0271(3) Uani 1 1 d . . .
C15 C 0.13412(15) 0.89702(18) 0.13762(9) 0.0271(3) Uani 1 1 d . . .
N12 N -0.08246(15) 0.70826(18) 0.23301(10) 0.0342(3) Uani 1 1 d . . .
N11 N 0.20081(15) 0.9986(2) -0.06505(9) 0.0386(4) Uani 1 1 d . . .
C16 C 0.16914(15) 0.98055(18) 0.07482(9) 0.0285(3) Uani 1 1 d . . .
C11 C 0.16082(15) 0.91857(18) -0.00353(9) 0.0285(3) Uani 1 1 d . . .
C12 C 0.11418(18) 0.7704(2) -0.01605(10) 0.0366(4) Uani 1 1 d . . .
C13 C 0.07985(18) 0.6868(2) 0.04707(10) 0.0363(4) Uani 1 1 d . . .
O22 O 0.69676(12) 0.69809(16) 0.09976(9) 0.0454(3) Uani 1 1 d . . .
C22 C 0.62187(19) 0.4248(2) 0.15439(15) 0.0495(5) Uani 1 1 d . . .
O21 O 0.43201(15) 0.26643(19) 0.16061(12) 0.0698(5) Uani 1 1 d . . .
C23 C 0.4081(2) 0.5380(3) 0.16694(18) 0.0574(6) Uani 1 1 d . . .
C21 C 0.5487(2) 0.2836(3) 0.12541(17) 0.0574(6) Uani 1 1 d . . .
C24 C 0.3461(2) 0.3907(3) 0.1361(2) 0.0729(8) Uani 1 1 d . . .

loop_
_atom_site_aniso_label
_atom_site_aniso_U_11
_atom_site_aniso_U_22
_atom_site_aniso_U_33
_atom_site_aniso_U_23
_atom_site_aniso_U_13
_atom_site_aniso_U_12
N21 0.0283(7) 0.0433(9) 0.0514(9) -0.0004(7) 0.0107(6) 0.0038(6)
C25 0.0301(8) 0.0430(10) 0.0349(8) -0.0045(7) 0.0010(7) 0.0033(7)
C26 0.0431(11) 0.0466(13) 0.0689(15) -0.0068(11) 0.0062(11) 0.0092(9)
S11 0.0343(2) 0.0234(2) 0.0299(2) 0.00233(14) 0.00397(16) 0.00140(15)
O12 0.0375(7) 0.0474(8) 0.0302(6) 0.0087(5) 0.0002(5) 0.0006(5)
O11 0.0595(8) 0.0208(6) 0.0445(7) 0.0004(5) 0.0101(6) -0.0007(5)
C14 0.0301(7) 0.0245(8) 0.0260(7) -0.0010(6) 0.0023(6) 0.0019(6)
C15 0.0286(7) 0.0268(8) 0.0254(7) -0.0047(6) 0.0034(6) 0.0017(6)
N12 0.0336(8) 0.0289(8) 0.0405(8) 0.0008(6) 0.0073(7) -0.0024(6)
N11 0.0473(9) 0.0407(9) 0.0288(7) 0.0024(6) 0.0089(6) -0.0024(7)
C16 0.0295(7) 0.0242(8) 0.0317(8) -0.0028(6) 0.0041(6) -0.0007(6)
C11 0.0268(7) 0.0322(8) 0.0260(7) 0.0010(6) 0.0029(6) 0.0041(6)
C12 0.0505(10) 0.0340(9) 0.0240(8) -0.0057(7) 0.0015(7) -0.0007(8)
C13 0.0497(10) 0.0265(9) 0.0301(8) -0.0051(7) -0.0013(7) -0.0059(7)
O22 0.0308(6) 0.0468(8) 0.0593(8) 0.0078(6) 0.0093(6) 0.0021(5)
C22 0.0345(9) 0.0467(12) 0.0674(14) 0.0113(10) 0.0089(9) 0.0040(8)
O21 0.0516(9) 0.0533(10) 0.1093(14) 0.0013(9) 0.0271(9) -0.0100(7)
C23 0.0402(10) 0.0617(14) 0.0760(16) -0.0105(12) 0.0273(11) -0.0016(10)
C21 0.0492(12) 0.0466(13) 0.0786(17) -0.0009(11) 0.0167(11) 0.0053(10)
C24 0.0351(11) 0.0639(15) 0.124(3) -0.0146(16) 0.0274(14) -0.0056(10)

loop_
_atom_type_symbol
_atom_type_description
_atom_type_scat_dispersion_real
_atom_type_scat_dispersion_imag
_atom_type_scat_source
C C 0.0033 0.0016 'International Tables Vol C Tables 4.2.6.8 and 6.1.1.4'
H H 0.0000 0.0000 'International Tables Vol C Tables 4.2.6.8 and 6.1.1.4'
N N 0.0061 0.0033 'International Tables Vol C Tables 4.2.6.8 and 6.1.1.4'
O O 0.0106 0.0060 'International Tables Vol C Tables 4.2.6.8 and 6.1.1.4'
S S 0.1246 0.1234 'International Tables Vol C Tables 4.2.6.8 and 6.1.1.4'

loop_
_geom_angle_atom_site_label_1
_geom_angle_atom_site_label_2
_geom_angle_atom_site_label_3
_geom_angle
_geom_angle_site_symmetry_1
_geom_angle_site_symmetry_3
C25 N21 C22 120.67(15) . .
C25 N21 C23 124.80(17) . .
C22 N21 C23 113.19(18) . .
O22 C25 N21 121.13(16) . .
O22 C25 C26 120.29(19) . .
N21 C25 C26 118.58(17) . .
O12 S11 O11 117.95(8) . .
O12 S11 N12 106.28(8) . .
O11 S11 N12 106.78(8) . .
O12 S11 C14 108.06(7) . .
O11 S11 C14 107.65(8) . .
N12 S11 C14 109.99(8) . .
C13 C14 C15 119.85(15) . .
C13 C14 S11 120.12(13) . .
C15 C14 S11 120.03(12) . .
C16 C15 C14 120.02(14) . .
C15 C16 C11 120.88(15) . .
N11 C11 C12 120.71(15) . .
N11 C11 C16 121.05(15) . .
C12 C11 C16 118.21(15) . .
C13 C12 C11 120.76(15) . .
C12 C13 C14 120.25(16) . .
N21 C22 C21 110.14(17) . .
C21 O21 C24 108.6(2) . .
N21 C23 C24 109.24(19) . .
O21 C21 C22 111.50(19) . .
O21 C24 C23 111.2(2) . .

loop_
_geom_bond_atom_site_label_1
_geom_bond_atom_site_label_2
_geom_bond_distance
_geom_bond_site_symmetry_2
N21 C25 1.337(2) .
N21 C22 1.461(2) .
N21 C23 1.463(2) .
C25 O22 1.239(2) .
C25 C26 1.497(3) .
S11 O12 1.4360(13) .
S11 O11 1.4387(13) .
S11 N12 1.6072(16) .
S11 C14 1.7457(16) .
C14 C13 1.387(2) .
C14 C15 1.388(2) .
C15 C16 1.373(2) .
N11 C11 1.360(2) .
C16 C11 1.405(2) .
C11 C12 1.397(2) .
C12 C13 1.375(3) .
C22 C21 1.494(3) .
O21 C21 1.418(3) .
O21 C24 1.425(3) .
C23 C24 1.503(3) .
